data_4080380
loop_
_publ_author_name
'Normand, Mickael'
'Dorcet, Vincent'
'Kirillov, Evgeny'
'Carpentier, Jean-Fran\,cois'

_publ_section_title
;
 {Phenoxy-imine}aluminum versus -indium Complexes for the Immortal ROP of
 Lactide: Different Stereocontrol, Different Mechanisms
;
_journal_issue 6
_journal_name_full Organometallics
_journal_page_first 1694
_journal_paper_doi 10.1021/om301155m
_journal_volume 32
_journal_year 2013
_chemical_compound_source 'synthesis as described'
_chemical_formula_moiety '2(C40 H43 In N2 O1 Si)'
_chemical_formula_sum 'C40 H43 In N2 O Si'
_chemical_formula_weight 710.67
_chemical_name_systematic
;
 ?
;
_space_group_IT_number 2
_symmetry_cell_setting triclinic
_symmetry_Int_Tables_number 2
_symmetry_space_group_name_Hall '-P 1'
_symmetry_space_group_name_H-M 'P -1'
_atom_sites_solution_hydrogens geom
_atom_sites_solution_primary direct
_atom_sites_solution_secondary difmap
_audit_conform_dict_location ftp://ftp.iucr.org/pub/cif_core.dic
_audit_conform_dict_name cif_core.dic
_audit_conform_dict_version 2.3
_audit_creation_date 2010-10-19T15:24:30-00:00
_audit_creation_method 'WinGX routine CIF_UPDATE'
_cell_angle_alpha 80.8360(10)
_cell_angle_beta 88.7920(10)
_cell_angle_gamma 80.5850(10)
_cell_formula_units_Z 4
_cell_length_a 10.5120(5)
_cell_length_b 16.1052(7)
_cell_length_c 21.2943(7)
_cell_measurement_reflns_used 7636
_cell_measurement_temperature 150(2)
_cell_measurement_theta_max 27.42
_cell_measurement_theta_min 2.19
_cell_measurement_wavelength 0.71073
_cell_volume 3511.1(3)
_computing_cell_refinement 'Bruker SMART (Bruker, 2002)'
_computing_data_collection 'Bruker SAINT (Bruker, 2002)'
_computing_data_reduction 'Bruker SAINT (Bruker, 2002)'
_computing_molecular_graphics 'Ortep-3 for Windows (Farrugia, 1997)'
_computing_publication_material
;
           WinGX publication routines (Farrugia, 1999),
           CRYSCAL (T. Roisnel, local program)
;
_computing_structure_refinement 'SHELXL-97 (Sheldrick, 1997)'
_computing_structure_solution 'SIR97 (Altomare et al., 1999))'
_diffrn_ambient_temperature 150(2)
_diffrn_detector 'CCD plate'
_diffrn_measured_fraction_theta_full 0.982
_diffrn_measured_fraction_theta_max 0.982
_diffrn_measurement_device_type 'APEXII, Bruker-AXS'
_diffrn_measurement_method 'CCD rotation images, thin slices'
_diffrn_radiation_monochromator graphite
_diffrn_radiation_probe x-ray
_diffrn_radiation_type MoK\a
_diffrn_radiation_wavelength 0.71073
_diffrn_reflns_av_R_equivalents 0.0322
_diffrn_reflns_av_unetI/netI 0.0352
_diffrn_reflns_limit_h_max 13
_diffrn_reflns_limit_h_min -13
_diffrn_reflns_limit_k_max 20
_diffrn_reflns_limit_k_min -20
_diffrn_reflns_limit_l_max 27
_diffrn_reflns_limit_l_min -27
_diffrn_reflns_number 50685
_diffrn_reflns_theta_full 27.48
_diffrn_reflns_theta_max 27.48
_diffrn_reflns_theta_min 2.98
_exptl_absorpt_coefficient_mu 0.740
_exptl_absorpt_correction_T_max 0.888
_exptl_absorpt_correction_T_min 0.776
_exptl_absorpt_correction_type multi-scan
_exptl_absorpt_process_details
;
  [Sheldrick, G.M. (2002). SADABS Bruker AXS Inc., Madison, Wisconsin, USA]
;
_exptl_crystal_colour colourless
_exptl_crystal_density_diffrn 1.344
_exptl_crystal_density_method 'not measured'
_exptl_crystal_description prism
_exptl_crystal_F_000 1472
_exptl_crystal_size_max 0.44
_exptl_crystal_size_mid 0.32
_exptl_crystal_size_min 0.16
_refine_diff_density_max 0.398
_refine_diff_density_min -0.424
_refine_diff_density_rms 0.062
_refine_ls_extinction_method none
_refine_ls_goodness_of_fit_ref 1.028
_refine_ls_hydrogen_treatment constr
_refine_ls_matrix_type full
_refine_ls_number_parameters 817
_refine_ls_number_reflns 15795
_refine_ls_number_restraints 0
_refine_ls_restrained_S_all 1.028
_refine_ls_R_factor_all 0.0392
_refine_ls_R_factor_gt 0.0286
_refine_ls_shift/su_max 0.009
_refine_ls_shift/su_mean 0
_refine_ls_structure_factor_coef Fsqd
_refine_ls_weighting_details 'calc w=1/[\s^2^(Fo^2^)+(0.0241P)^2^+2.1443P] where P=(Fo^2^+2Fc^2^)/3'
_refine_ls_weighting_scheme calc
_refine_ls_wR_factor_gt 0.0637
_refine_ls_wR_factor_ref 0.068
_reflns_number_gt 13188
_reflns_number_total 15795
_reflns_threshold_expression >2sigma(I)
_cod_data_source_file om301155m_si_002.cif
_cod_data_source_block complex2m
_cod_original_formula_sum 'C40 H43 In N2 O1 Si'
_cod_database_code 4080380

loop_
_symmetry_equiv_pos_as_xyz
'x, y, z'
'-x, -y, -z'

loop_
_atom_site_label
_atom_site_type_symbol
_atom_site_fract_x
_atom_site_fract_y
_atom_site_fract_z
_atom_site_U_iso_or_equiv
_atom_site_adp_type
_atom_site_occupancy
_atom_site_symmetry_multiplicity
_atom_site_calc_flag
_atom_site_refinement_flags
In1 In 0.306963(13) -0.047187(9) 0.130434(6) 0.02100(4) Uani 1 1 d .
C1 C 0.5015(2) -0.03169(15) 0.14604(10) 0.0311(5) Uani 1 1 d .
H1A H 0.508 0.0291 0.1384 0.047 Uiso 1 1 calc R
H1B H 0.5588 -0.0613 0.1169 0.047 Uiso 1 1 calc R
H1C H 0.5268 -0.0558 0.19 0.047 Uiso 1 1 calc R
C2 C 0.1620(2) -0.12086(15) 0.16679(11) 0.0347(5) Uani 1 1 d .
H2A H 0.1461 -0.1155 0.2116 0.052 Uiso 1 1 calc R
H2B H 0.1914 -0.1809 0.1631 0.052 Uiso 1 1 calc R
H2C H 0.0821 -0.1 0.1423 0.052 Uiso 1 1 calc R
N11 N 0.28237(16) -0.02664(10) 0.02321(7) 0.0196(3) Uani 1 1 d .
C12 C 0.32701(19) -0.09915(12) -0.01083(9) 0.0212(4) Uani 1 1 d .
H12 H 0.3336 -0.0769 -0.0572 0.025 Uiso 1 1 calc R
C13 C 0.23032(19) -0.16082(12) -0.00228(10) 0.0223(4) Uani 1 1 d .
H13A H 0.2138 -0.1772 0.0436 0.027 Uiso 1 1 calc R
H13B H 0.1477 -0.1326 -0.0231 0.027 Uiso 1 1 calc R
C14 C 0.28160(19) -0.24014(13) -0.03114(10) 0.0235(4) Uani 1 1 d .
H14A H 0.2183 -0.28 -0.0246 0.028 Uiso 1 1 calc R
H14B H 0.2932 -0.2241 -0.0775 0.028 Uiso 1 1 calc R
N15 N 0.40417(16) -0.28221(10) -0.00208(8) 0.0211(3) Uani 1 1 d .
C16 C 0.4999(2) -0.22573(13) -0.01575(11) 0.0275(5) Uani 1 1 d .
H16A H 0.5088 -0.2104 -0.0624 0.033 Uiso 1 1 calc R
H16B H 0.5847 -0.2554 0.0018 0.033 Uiso 1 1 calc R
C17 C 0.45945(19) -0.14523(13) 0.01355(11) 0.0269(5) Uani 1 1 d .
H17A H 0.5238 -0.1067 0.0029 0.032 Uiso 1 1 calc R
H17B H 0.457 -0.1604 0.0604 0.032 Uiso 1 1 calc R
C18 C 0.4466(2) -0.36335(12) -0.02505(10) 0.0252(4) Uani 1 1 d .
H18A H 0.5356 -0.3867 -0.0098 0.03 Uiso 1 1 calc R
H18B H 0.448 -0.3531 -0.0721 0.03 Uiso 1 1 calc R
C19 C 0.3597(2) -0.42799(12) -0.00270(9) 0.0228(4) Uani 1 1 d .
C20 C 0.2827(2) -0.45509(14) -0.04490(11) 0.0328(5) Uani 1 1 d .
H20 H 0.2833 -0.4319 -0.0888 0.039 Uiso 1 1 calc R
C21 C 0.2049(2) -0.51544(16) -0.02395(12) 0.0397(6) Uani 1 1 d .
H21 H 0.1531 -0.5335 -0.0536 0.048 Uiso 1 1 calc R
C22 C 0.2022(2) -0.54948(15) 0.03955(12) 0.0375(6) Uani 1 1 d .
H22 H 0.1485 -0.5907 0.0538 0.045 Uiso 1 1 calc R
C23 C 0.2781(2) -0.52318(14) 0.08229(11) 0.0327(5) Uani 1 1 d .
H23 H 0.2773 -0.5467 0.1261 0.039 Uiso 1 1 calc R
C24 C 0.3552(2) -0.46257(13) 0.06130(10) 0.0261(4) Uani 1 1 d .
H24 H 0.406 -0.4442 0.0912 0.031 Uiso 1 1 calc R
O31 O 0.20484(14) 0.07735(9) 0.12481(6) 0.0255(3) Uani 1 1 d .
C32 C 0.15198(18) 0.13233(12) 0.07710(9) 0.0185(4) Uani 1 1 d .
C33 C 0.16331(18) 0.12047(12) 0.01223(9) 0.0188(4) Uani 1 1 d .
C34 C 0.22474(19) 0.04287(12) -0.00979(9) 0.0200(4) Uani 1 1 d .
H34 H 0.2221 0.0434 -0.0544 0.024 Uiso 1 1 calc R
C35 C 0.10576(19) 0.18674(12) -0.03508(9) 0.0207(4) Uani 1 1 d .
H35 H 0.1138 0.1787 -0.0783 0.025 Uiso 1 1 calc R
C36 C 0.03829(19) 0.26265(12) -0.02134(9) 0.0210(4) Uani 1 1 d .
C37 C -0.0266(2) 0.33048(14) -0.07323(10) 0.0291(5) Uani 1 1 d .
H37A H 0.0176 0.3246 -0.1137 0.044 Uiso 1 1 calc R
H37B H -0.0224 0.3869 -0.0625 0.044 Uiso 1 1 calc R
H37C H -0.117 0.3239 -0.0771 0.044 Uiso 1 1 calc R
C38 C 0.02536(18) 0.27189(12) 0.04317(9) 0.0198(4) Uani 1 1 d .
H38 H -0.0221 0.3233 0.0537 0.024 Uiso 1 1 calc R
C39 C 0.07892(18) 0.20922(12) 0.09212(9) 0.0181(4) Uani 1 1 d .
Si1 Si 0.05954(5) 0.21224(3) 0.17955(2) 0.01931(11) Uani 1 1 d .
C41 C -0.01339(19) 0.11785(12) 0.21840(9) 0.0217(4) Uani 1 1 d .
C42 C -0.1164(2) 0.09331(15) 0.18981(11) 0.0335(5) Uani 1 1 d .
H42 H -0.1457 0.1228 0.1491 0.04 Uiso 1 1 calc R
C43 C -0.1773(2) 0.02724(16) 0.21890(12) 0.0401(6) Uani 1 1 d .
H43 H -0.2476 0.0123 0.1983 0.048 Uiso 1 1 calc R
C44 C -0.1360(2) -0.01665(14) 0.27763(12) 0.0351(5) Uani 1 1 d .
H44 H -0.1785 -0.0613 0.298 0.042 Uiso 1 1 calc R
C45 C -0.0329(2) 0.00446(14) 0.30665(11) 0.0308(5) Uani 1 1 d .
H45 H -0.003 -0.0264 0.3468 0.037 Uiso 1 1 calc R
C46 C 0.0278(2) 0.07089(13) 0.27748(10) 0.0254(4) Uani 1 1 d .
H46 H 0.0989 0.0847 0.2982 0.03 Uiso 1 1 calc R
C47 C 0.2170(2) 0.21589(13) 0.21799(9) 0.0228(4) Uani 1 1 d .
C48 C 0.3314(2) 0.21312(16) 0.18366(11) 0.0347(5) Uani 1 1 d .
H48 H 0.3298 0.2105 0.1394 0.042 Uiso 1 1 calc R
C49 C 0.4479(2) 0.21419(18) 0.21300(13) 0.0454(7) Uani 1 1 d .
H49 H 0.525 0.212 0.1888 0.055 Uiso 1 1 calc R
C50 C 0.4522(2) 0.21848(16) 0.27702(12) 0.0415(6) Uani 1 1 d .
H50 H 0.5321 0.2189 0.297 0.05 Uiso 1 1 calc R
C51 C 0.3406(2) 0.22215(15) 0.31191(11) 0.0361(6) Uani 1 1 d .
H51 H 0.3431 0.2253 0.356 0.043 Uiso 1 1 calc R
C52 C 0.2244(2) 0.22126(14) 0.28262(10) 0.0287(5) Uani 1 1 d .
H52 H 0.1478 0.2244 0.3072 0.034 Uiso 1 1 calc R
C53 C -0.0540(2) 0.31157(13) 0.19262(9) 0.0231(4) Uani 1 1 d .
C54 C -0.1831(2) 0.31166(14) 0.20978(10) 0.0297(5) Uani 1 1 d .
H54 H -0.2171 0.2599 0.2139 0.036 Uiso 1 1 calc R
C55 C -0.2630(2) 0.38559(16) 0.22094(11) 0.0387(6) Uani 1 1 d .
H55 H -0.3504 0.3839 0.2325 0.046 Uiso 1 1 calc R
C56 C -0.2154(3) 0.46139(15) 0.21526(10) 0.0432(7) Uani 1 1 d .
H56 H -0.2697 0.5118 0.2232 0.052 Uiso 1 1 calc R
C57 C -0.0889(3) 0.46356(14) 0.19809(11) 0.0395(6) Uani 1 1 d .
H57 H -0.0562 0.5158 0.1938 0.047 Uiso 1 1 calc R
C58 C -0.0089(2) 0.38975(14) 0.18698(10) 0.0304(5) Uani 1 1 d .
H58 H 0.0783 0.3923 0.1753 0.036 Uiso 1 1 calc R
In2 In 0.171450(14) 0.417695(9) 0.351163(6) 0.02447(4) Uani 1 1 d .
C101 C 0.0026(2) 0.36083(16) 0.37435(12) 0.0368(5) Uani 1 1 d .
H10A H 0.0281 0.3 0.3904 0.055 Uiso 1 1 calc R
H10B H -0.0511 0.3679 0.3362 0.055 Uiso 1 1 calc R
H10C H -0.0464 0.3886 0.4071 0.055 Uiso 1 1 calc R
C102 C 0.2813(3) 0.44827(18) 0.26718(11) 0.0445(7) Uani 1 1 d .
H10D H 0.3553 0.4732 0.2781 0.067 Uiso 1 1 calc R
H10E H 0.2269 0.4893 0.2359 0.067 Uiso 1 1 calc R
H10F H 0.312 0.3963 0.2492 0.067 Uiso 1 1 calc R
N111 N 0.14549(16) 0.53735(11) 0.39813(8) 0.0245(4) Uani 1 1 d .
C112 C 0.0544(2) 0.61299(14) 0.36976(10) 0.0292(5) Uani 1 1 d .
H112 H 0.0426 0.655 0.4001 0.035 Uiso 1 1 calc R
C113 C 0.1039(2) 0.65527(16) 0.30703(13) 0.0429(6) Uani 1 1 d .
H11A H 0.1228 0.6131 0.2776 0.051 Uiso 1 1 calc R
H11B H 0.185 0.6761 0.3146 0.051 Uiso 1 1 calc R
C114 C 0.0038(2) 0.72965(16) 0.27706(14) 0.0466(7) Uani 1 1 d .
H11C H -0.0122 0.7729 0.3058 0.056 Uiso 1 1 calc R
H11D H 0.0372 0.7566 0.2364 0.056 Uiso 1 1 calc R
N115 N -0.11674(17) 0.70087(11) 0.26545(8) 0.0270(4) Uani 1 1 d .
C116 C -0.1690(2) 0.66376(15) 0.32534(10) 0.0322(5) Uani 1 1 d .
H11E H -0.2513 0.6449 0.3171 0.039 Uiso 1 1 calc R
H11F H -0.1872 0.7075 0.3535 0.039 Uiso 1 1 calc R
C117 C -0.0756(2) 0.58852(15) 0.35830(11) 0.0336(5) Uani 1 1 d .
H11G H -0.0638 0.5426 0.3318 0.04 Uiso 1 1 calc R
H11H H -0.1123 0.5662 0.3995 0.04 Uiso 1 1 calc R
C118 C -0.2104(2) 0.77237(14) 0.23378(11) 0.0337(5) Uani 1 1 d .
H11I H -0.1701 0.8009 0.1957 0.04 Uiso 1 1 calc R
H11J H -0.2336 0.8144 0.263 0.04 Uiso 1 1 calc R
C119 C -0.3310(2) 0.74406(13) 0.21408(10) 0.0272(5) Uani 1 1 d .
C120 C -0.4466(2) 0.76279(14) 0.24525(10) 0.0312(5) Uani 1 1 d .
H120 H -0.4506 0.7949 0.2792 0.037 Uiso 1 1 calc R
C121 C -0.5564(2) 0.73510(16) 0.22730(11) 0.0374(6) Uani 1 1 d .
H121 H -0.6352 0.7481 0.2491 0.045 Uiso 1 1 calc R
C122 C -0.5516(3) 0.68879(17) 0.17799(13) 0.0436(6) Uani 1 1 d .
H122 H -0.627 0.6699 0.1657 0.052 Uiso 1 1 calc R
C123 C -0.4369(3) 0.66977(16) 0.14647(12) 0.0410(6) Uani 1 1 d .
H123 H -0.4334 0.6379 0.1124 0.049 Uiso 1 1 calc R
C124 C -0.3274(2) 0.69707(15) 0.16454(11) 0.0340(5) Uani 1 1 d .
H124 H -0.2487 0.6836 0.1429 0.041 Uiso 1 1 calc R
O131 O 0.30001(14) 0.36283(9) 0.42712(6) 0.0255(3) Uani 1 1 d .
C132 C 0.32639(19) 0.39061(13) 0.47906(9) 0.0201(4) Uani 1 1 d .
C133 C 0.28979(19) 0.47644(13) 0.48967(9) 0.0207(4) Uani 1 1 d .
C134 C 0.2039(2) 0.54170(13) 0.44984(9) 0.0238(4) Uani 1 1 d .
H134 H 0.188 0.5957 0.4637 0.029 Uiso 1 1 calc R
C135 C 0.33604(19) 0.50078(13) 0.54468(9) 0.0226(4) Uani 1 1 d .
H135 H 0.3137 0.5585 0.5508 0.027 Uiso 1 1 calc R
C136 C 0.4118(2) 0.44491(13) 0.58981(9) 0.0232(4) Uani 1 1 d .
C137 C 0.4633(2) 0.47324(14) 0.64708(10) 0.0323(5) Uani 1 1 d .
H13C H 0.5469 0.4913 0.6368 0.048 Uiso 1 1 calc R
H13D H 0.4738 0.4258 0.6826 0.048 Uiso 1 1 calc R
H13E H 0.4026 0.521 0.6591 0.048 Uiso 1 1 calc R
C138 C 0.43843(19) 0.35957(13) 0.58065(9) 0.0216(4) Uani 1 1 d .
H138 H 0.487 0.3193 0.6123 0.026 Uiso 1 1 calc R
C139 C 0.39734(19) 0.33083(12) 0.52762(9) 0.0203(4) Uani 1 1 d .
Si2 Si 0.43233(5) 0.21675(3) 0.51498(2) 0.01947(11) Uani 1 1 d .
C141 C 0.5048(2) 0.14578(13) 0.58900(9) 0.0241(4) Uani 1 1 d .
C142 C 0.4438(2) 0.08112(14) 0.62169(10) 0.0315(5) Uani 1 1 d .
H142 H 0.3597 0.0762 0.609 0.038 Uiso 1 1 calc R
C143 C 0.5034(3) 0.02372(16) 0.67246(11) 0.0414(6) Uani 1 1 d .
H143 H 0.4601 -0.02 0.6937 0.05 Uiso 1 1 calc R
C144 C 0.6249(3) 0.02998(17) 0.69202(11) 0.0443(7) Uani 1 1 d .
H144 H 0.6661 -0.0097 0.7263 0.053 Uiso 1 1 calc R
C145 C 0.6866(2) 0.09442(17) 0.66149(11) 0.0417(6) Uani 1 1 d .
H145 H 0.7693 0.1001 0.6756 0.05 Uiso 1 1 calc R
C146 C 0.6280(2) 0.15102(15) 0.61011(10) 0.0322(5) Uani 1 1 d .
H146 H 0.6726 0.1941 0.5889 0.039 Uiso 1 1 calc R
C147 C 0.56125(19) 0.20395(13) 0.45354(9) 0.0214(4) Uani 1 1 d .
C148 C 0.6051(2) 0.27430(13) 0.41858(9) 0.0243(4) Uani 1 1 d .
H148 H 0.5623 0.3299 0.4226 0.029 Uiso 1 1 calc R
C149 C 0.7097(2) 0.26516(15) 0.37795(10) 0.0308(5) Uani 1 1 d .
H149 H 0.7389 0.3142 0.3552 0.037 Uiso 1 1 calc R
C150 C 0.7713(2) 0.18483(16) 0.37065(10) 0.0327(5) Uani 1 1 d .
H150 H 0.8423 0.1784 0.3425 0.039 Uiso 1 1 calc R
C151 C 0.7293(2) 0.11357(15) 0.40439(11) 0.0338(5) Uani 1 1 d .
H151 H 0.7712 0.0582 0.3992 0.041 Uiso 1 1 calc R
C152 C 0.6263(2) 0.12303(14) 0.44574(10) 0.0283(5) Uani 1 1 d .
H152 H 0.5992 0.0738 0.4692 0.034 Uiso 1 1 calc R
C153 C 0.2816(2) 0.17617(13) 0.49739(9) 0.0236(4) Uani 1 1 d .
C154 C 0.2843(2) 0.10684(14) 0.46514(11) 0.0324(5) Uani 1 1 d .
H154 H 0.3637 0.082 0.4487 0.039 Uiso 1 1 calc R
C155 C 0.1730(3) 0.07329(16) 0.45658(12) 0.0416(6) Uani 1 1 d .
H155 H 0.1771 0.0264 0.4342 0.05 Uiso 1 1 calc R
C156 C 0.0575(3) 0.10783(17) 0.48033(13) 0.0454(7) Uani 1 1 d .
H156 H -0.0183 0.0846 0.4749 0.055 Uiso 1 1 calc R
C157 C 0.0520(3) 0.17663(18) 0.51224(14) 0.0474(7) Uani 1 1 d .
H157 H -0.0278 0.201 0.5286 0.057 Uiso 1 1 calc R
C158 C 0.1626(2) 0.21005(15) 0.52037(12) 0.0365(5) Uani 1 1 d .
H158 H 0.1571 0.2575 0.5423 0.044 Uiso 1 1 calc R

loop_
_atom_site_aniso_label
_atom_site_aniso_U_11
_atom_site_aniso_U_22
_atom_site_aniso_U_33
_atom_site_aniso_U_23
_atom_site_aniso_U_13
_atom_site_aniso_U_12
In1 0.02007(8) 0.02048(8) 0.02123(7) -0.00032(5) 0.00180(5) -0.00283(6)
C1 0.0249(12) 0.0367(13) 0.0313(11) -0.0013(9) 0.0004(9) -0.0075(10)
C2 0.0310(13) 0.0361(13) 0.0381(13) -0.0028(10) 0.0095(10) -0.0127(10)
N11 0.0197(9) 0.0173(8) 0.0223(8) -0.0041(6) 0.0035(6) -0.0035(7)
C12 0.0223(11) 0.0164(10) 0.0246(10) -0.0057(8) 0.0042(8) -0.0007(8)
C13 0.0179(10) 0.0192(10) 0.0301(10) -0.0074(8) -0.0002(8) -0.0006(8)
C14 0.0213(11) 0.0212(10) 0.0283(10) -0.0063(8) -0.0034(8) -0.0011(8)
N15 0.0175(9) 0.0169(8) 0.0290(9) -0.0067(7) 0.0008(7) -0.0004(7)
C16 0.0183(11) 0.0226(11) 0.0421(12) -0.0081(9) 0.0053(9) -0.0027(9)
C17 0.0176(11) 0.0226(11) 0.0423(12) -0.0100(9) 0.0031(9) -0.0041(8)
C18 0.0254(11) 0.0180(10) 0.0313(11) -0.0052(8) 0.0048(9) 0.0001(8)
C19 0.0228(11) 0.0166(10) 0.0284(10) -0.0067(8) 0.0021(8) 0.0015(8)
C20 0.0389(14) 0.0299(12) 0.0287(11) -0.0028(9) -0.0083(10) -0.0039(10)
C21 0.0381(14) 0.0390(14) 0.0470(14) -0.0120(11) -0.0098(11) -0.0145(11)
C22 0.0367(14) 0.0306(13) 0.0487(14) -0.0098(11) 0.0064(11) -0.0136(11)
C23 0.0407(14) 0.0285(12) 0.0286(11) -0.0046(9) 0.0095(10) -0.0064(10)
C24 0.0284(12) 0.0236(11) 0.0276(10) -0.0103(8) 0.0010(9) -0.0023(9)
O31 0.0311(8) 0.0232(8) 0.0197(7) -0.0042(6) -0.0027(6) 0.0037(6)
C32 0.0165(10) 0.0190(10) 0.0212(9) -0.0046(7) 0.0008(7) -0.0049(8)
C33 0.0172(10) 0.0196(10) 0.0205(9) -0.0046(7) 0.0023(7) -0.0042(8)
C34 0.0200(10) 0.0226(10) 0.0190(9) -0.0056(8) 0.0042(7) -0.0066(8)
C35 0.0226(11) 0.0216(10) 0.0183(9) -0.0032(7) 0.0034(8) -0.0050(8)
C36 0.0199(10) 0.0197(10) 0.0239(10) -0.0029(8) 0.0006(8) -0.0049(8)
C37 0.0325(13) 0.0249(11) 0.0272(11) -0.0023(9) 0.0000(9) 0.0018(9)
C38 0.0165(10) 0.0185(10) 0.0261(10) -0.0070(8) 0.0022(8) -0.0047(8)
C39 0.0162(10) 0.0191(10) 0.0209(9) -0.0062(7) 0.0022(7) -0.0059(8)
Si1 0.0203(3) 0.0198(3) 0.0191(2) -0.0062(2) 0.0010(2) -0.0038(2)
C41 0.0196(10) 0.0194(10) 0.0267(10) -0.0082(8) 0.0042(8) -0.0009(8)
C42 0.0355(13) 0.0329(13) 0.0338(12) -0.0041(10) -0.0048(10) -0.0110(10)
C43 0.0358(14) 0.0407(15) 0.0494(15) -0.0110(12) -0.0018(11) -0.0185(12)
C44 0.0383(14) 0.0225(12) 0.0467(14) -0.0074(10) 0.0146(11) -0.0110(10)
C45 0.0304(13) 0.0251(12) 0.0339(12) -0.0007(9) 0.0079(9) -0.0001(9)
C46 0.0223(11) 0.0254(11) 0.0278(10) -0.0045(8) 0.0024(8) -0.0020(9)
C47 0.0255(11) 0.0222(11) 0.0220(9) -0.0054(8) -0.0010(8) -0.0054(8)
C48 0.0269(12) 0.0535(16) 0.0284(11) -0.0139(10) -0.0001(9) -0.0128(11)
C49 0.0264(13) 0.0685(19) 0.0478(15) -0.0205(13) 0.0028(11) -0.0156(13)
C50 0.0368(15) 0.0436(15) 0.0472(15) -0.0120(12) -0.0173(12) -0.0089(12)
C51 0.0512(16) 0.0324(13) 0.0273(11) -0.0074(9) -0.0122(10) -0.0106(11)
C52 0.0357(13) 0.0281(12) 0.0254(10) -0.0088(9) 0.0022(9) -0.0103(10)
C53 0.0268(11) 0.0249(11) 0.0173(9) -0.0052(8) 0.0023(8) -0.0022(9)
C54 0.0333(13) 0.0271(12) 0.0264(11) -0.0023(9) 0.0051(9) -0.0006(10)
C55 0.0366(14) 0.0443(15) 0.0280(11) -0.0029(10) 0.0076(10) 0.0116(11)
C56 0.0677(19) 0.0286(13) 0.0245(11) -0.0038(9) 0.0048(12) 0.0176(12)
C57 0.0712(19) 0.0199(12) 0.0263(11) -0.0044(9) -0.0039(12) -0.0029(12)
C58 0.0427(14) 0.0259(12) 0.0238(10) -0.0060(9) 0.0005(9) -0.0074(10)
In2 0.02665(9) 0.02801(9) 0.02064(7) -0.00433(6) -0.00356(6) -0.00906(6)
C101 0.0339(14) 0.0394(14) 0.0392(13) -0.0033(11) -0.0022(10) -0.0145(11)
C102 0.0605(18) 0.0568(17) 0.0245(11) -0.0116(11) 0.0066(11) -0.0301(14)
N111 0.0232(9) 0.0249(9) 0.0254(9) -0.0022(7) -0.0023(7) -0.0049(7)
C112 0.0312(12) 0.0258(12) 0.0298(11) -0.0041(9) -0.0064(9) -0.0020(9)
C113 0.0245(13) 0.0390(14) 0.0598(16) 0.0173(12) -0.0054(11) -0.0133(11)
C114 0.0359(15) 0.0366(15) 0.0625(17) 0.0186(12) -0.0103(12) -0.0162(12)
N115 0.0283(10) 0.0258(10) 0.0251(9) 0.0056(7) -0.0028(7) -0.0077(8)
C116 0.0280(12) 0.0397(14) 0.0244(10) 0.0061(9) -0.0002(9) -0.0032(10)
C117 0.0260(12) 0.0387(14) 0.0306(11) 0.0127(10) -0.0003(9) -0.0071(10)
C118 0.0398(14) 0.0230(12) 0.0356(12) 0.0063(9) -0.0090(10) -0.0071(10)
C119 0.0351(13) 0.0184(10) 0.0247(10) 0.0050(8) -0.0070(9) -0.0016(9)
C120 0.0398(14) 0.0253(12) 0.0252(10) -0.0011(9) -0.0021(9) 0.0024(10)
C121 0.0281(13) 0.0404(14) 0.0385(13) 0.0015(11) -0.0014(10) 0.0018(11)
C122 0.0361(15) 0.0425(15) 0.0518(16) -0.0040(12) -0.0160(12) -0.0059(12)
C123 0.0455(16) 0.0396(15) 0.0386(13) -0.0130(11) -0.0109(11) -0.0006(12)
C124 0.0355(14) 0.0329(13) 0.0315(11) -0.0051(10) -0.0009(10) 0.0006(10)
O131 0.0303(8) 0.0256(8) 0.0217(7) -0.0092(6) -0.0049(6) -0.0020(6)
C132 0.0182(10) 0.0237(10) 0.0196(9) -0.0052(8) 0.0011(7) -0.0059(8)
C133 0.0191(10) 0.0239(11) 0.0205(9) -0.0044(8) 0.0013(7) -0.0067(8)
C134 0.0263(11) 0.0210(10) 0.0259(10) -0.0065(8) -0.0002(8) -0.0065(9)
C135 0.0243(11) 0.0220(11) 0.0243(10) -0.0084(8) 0.0025(8) -0.0077(8)
C136 0.0250(11) 0.0279(11) 0.0200(9) -0.0078(8) 0.0013(8) -0.0108(9)
C137 0.0426(14) 0.0327(13) 0.0251(11) -0.0107(9) -0.0066(9) -0.0100(10)
C138 0.0205(10) 0.0258(11) 0.0189(9) -0.0022(8) -0.0006(8) -0.0058(8)
C139 0.0197(10) 0.0226(10) 0.0204(9) -0.0061(8) 0.0021(7) -0.0064(8)
Si2 0.0219(3) 0.0198(3) 0.0175(2) -0.0043(2) 0.0003(2) -0.0043(2)
C141 0.0273(11) 0.0245(11) 0.0195(9) -0.0048(8) 0.0014(8) 0.0003(9)
C142 0.0405(14) 0.0278(12) 0.0253(11) -0.0030(9) 0.0003(9) -0.0042(10)
C143 0.0617(18) 0.0315(13) 0.0271(12) 0.0011(10) 0.0053(11) -0.0026(12)
C144 0.0554(18) 0.0425(15) 0.0250(11) -0.0008(10) -0.0002(11) 0.0175(13)
C145 0.0339(14) 0.0534(17) 0.0320(12) -0.0103(11) -0.0061(10) 0.0143(12)
C146 0.0315(13) 0.0366(13) 0.0266(11) -0.0058(9) -0.0001(9) 0.0011(10)
C147 0.0206(10) 0.0260(11) 0.0183(9) -0.0056(8) -0.0020(7) -0.0039(8)
C148 0.0240(11) 0.0265(11) 0.0241(10) -0.0059(8) -0.0021(8) -0.0068(9)
C149 0.0261(12) 0.0396(13) 0.0282(11) -0.0019(9) 0.0016(9) -0.0132(10)
C150 0.0214(12) 0.0482(15) 0.0285(11) -0.0091(10) 0.0047(9) -0.0035(10)
C151 0.0307(13) 0.0349(13) 0.0350(12) -0.0122(10) 0.0019(10) 0.0034(10)
C152 0.0287(12) 0.0250(11) 0.0309(11) -0.0051(9) 0.0030(9) -0.0030(9)
C153 0.0271(11) 0.0226(11) 0.0209(9) -0.0003(8) -0.0011(8) -0.0068(9)
C154 0.0359(13) 0.0289(12) 0.0338(12) -0.0073(9) -0.0030(10) -0.0069(10)
C155 0.0514(17) 0.0332(14) 0.0450(14) -0.0071(11) -0.0136(12) -0.0189(12)
C156 0.0390(16) 0.0391(15) 0.0591(17) 0.0074(12) -0.0162(13) -0.0217(12)
C157 0.0276(14) 0.0469(16) 0.0681(19) -0.0063(14) 0.0046(12) -0.0108(12)
C158 0.0318(13) 0.0346(13) 0.0463(14) -0.0124(11) 0.0058(11) -0.0097(11)

loop_
_atom_type_symbol
_atom_type_description
_atom_type_scat_dispersion_real
_atom_type_scat_dispersion_imag
_atom_type_scat_source
C C 0.0033 0.0016 'International Tables Vol C Tables 4.2.6.8 and 6.1.1.4'
H H 0 0 'International Tables Vol C Tables 4.2.6.8 and 6.1.1.4'
N N 0.0061 0.0033 'International Tables Vol C Tables 4.2.6.8 and 6.1.1.4'
O O 0.0106 0.006 'International Tables Vol C Tables 4.2.6.8 and 6.1.1.4'
Si Si 0.0817 0.0704 'International Tables Vol C Tables 4.2.6.8 and 6.1.1.4'
In In -0.7276 1.31 'International Tables Vol C Tables 4.2.6.8 and 6.1.1.4'

loop_
_geom_angle_atom_site_label_1
_geom_angle_atom_site_label_2
_geom_angle_atom_site_label_3
_geom_angle
O31 In1 C1 103.10(8)
O31 In1 C2 101.19(8)
C1 In1 C2 142.33(9)
O31 In1 N11 85.33(5)
C1 In1 N11 105.27(7)
C2 In1 N11 105.01(8)
In1 C1 H1A 109.5
In1 C1 H1B 109.5
H1A C1 H1B 109.5
In1 C1 H1C 109.5
H1A C1 H1C 109.5
H1B C1 H1C 109.5
In1 C2 H2A 109.5
In1 C2 H2B 109.5
H2A C2 H2B 109.5
In1 C2 H2C 109.5
H2A C2 H2C 109.5
H2B C2 H2C 109.5
C34 N11 C12 117.43(16)
C34 N11 In1 124.14(13)
C12 N11 In1 118.30(12)
N11 C12 C13 109.93(15)
N11 C12 C17 110.60(16)
C13 C12 C17 110.04(16)
N11 C12 H12 108.7
C13 C12 H12 108.7
C17 C12 H12 108.7
C14 C13 C12 110.47(16)
C14 C13 H13A 109.6
C12 C13 H13A 109.6
C14 C13 H13B 109.6
C12 C13 H13B 109.6
H13A C13 H13B 108.1
N15 C14 C13 110.69(16)
N15 C14 H14A 109.5
C13 C14 H14A 109.5
N15 C14 H14B 109.5
C13 C14 H14B 109.5
H14A C14 H14B 108.1
C14 N15 C16 109.45(16)
C14 N15 C18 110.56(16)
C16 N15 C18 111.09(15)
N15 C16 C17 110.17(16)
N15 C16 H16A 109.6
C17 C16 H16A 109.6
N15 C16 H16B 109.6
C17 C16 H16B 109.6
H16A C16 H16B 108.1
C16 C17 C12 111.11(17)
C16 C17 H17A 109.4
C12 C17 H17A 109.4
C16 C17 H17B 109.4
C12 C17 H17B 109.4
H17A C17 H17B 108
N15 C18 C19 112.16(16)
N15 C18 H18A 109.2
C19 C18 H18A 109.2
N15 C18 H18B 109.2
C19 C18 H18B 109.2
H18A C18 H18B 107.9
C20 C19 C24 117.9(2)
C20 C19 C18 121.50(19)
C24 C19 C18 120.58(18)
C21 C20 C19 121.0(2)
C21 C20 H20 119.5
C19 C20 H20 119.5
C22 C21 C20 120.4(2)
C22 C21 H21 119.8
C20 C21 H21 119.8
C21 C22 C23 119.5(2)
C21 C22 H22 120.3
C23 C22 H22 120.3
C22 C23 C24 120.0(2)
C22 C23 H23 120
C24 C23 H23 120
C23 C24 C19 121.2(2)
C23 C24 H24 119.4
C19 C24 H24 119.4
C32 O31 In1 132.15(12)
O31 C32 C33 124.51(17)
O31 C32 C39 116.58(16)
C33 C32 C39 118.90(17)
C35 C33 C32 118.73(17)
C35 C33 C34 116.13(17)
C32 C33 C34 125.06(17)
N11 C34 C33 128.57(18)
N11 C34 H34 115.7
C33 C34 H34 115.7
C36 C35 C33 122.94(18)
C36 C35 H35 118.5
C33 C35 H35 118.5
C35 C36 C38 117.25(18)
C35 C36 C37 121.22(18)
C38 C36 C37 121.40(18)
C36 C37 H37A 109.5
C36 C37 H37B 109.5
H37A C37 H37B 109.5
C36 C37 H37C 109.5
H37A C37 H37C 109.5
H37B C37 H37C 109.5
C39 C38 C36 122.84(18)
C39 C38 H38 118.6
C36 C38 H38 118.6
C38 C39 C32 119.27(17)
C38 C39 Si1 126.30(14)
C32 C39 Si1 114.37(14)
C39 Si1 C47 111.43(9)
C39 Si1 C41 109.70(8)
C47 Si1 C41 111.19(9)
C39 Si1 C53 109.88(9)
C47 Si1 C53 106.94(9)
C41 Si1 C53 107.58(9)
C42 C41 C46 116.49(19)
C42 C41 Si1 120.53(16)
C46 C41 Si1 122.93(15)
C43 C42 C41 122.0(2)
C43 C42 H42 119
C41 C42 H42 119
C44 C43 C42 120.0(2)
C44 C43 H43 120
C42 C43 H43 120
C45 C44 C43 119.6(2)
C45 C44 H44 120.2
C43 C44 H44 120.2
C44 C45 C46 120.2(2)
C44 C45 H45 119.9
C46 C45 H45 119.9
C45 C46 C41 121.6(2)
C45 C46 H46 119.2
C41 C46 H46 119.2
C48 C47 C52 117.11(19)
C48 C47 Si1 121.68(15)
C52 C47 Si1 121.21(16)
C49 C48 C47 121.1(2)
C49 C48 H48 119.4
C47 C48 H48 119.4
C50 C49 C48 120.3(2)
C50 C49 H49 119.8
C48 C49 H49 119.8
C51 C50 C49 119.8(2)
C51 C50 H50 120.1
C49 C50 H50 120.1
C50 C51 C52 119.9(2)
C50 C51 H51 120.1
C52 C51 H51 120.1
C51 C52 C47 121.8(2)
C51 C52 H52 119.1
C47 C52 H52 119.1
C54 C53 C58 116.82(19)
C54 C53 Si1 123.19(16)
C58 C53 Si1 119.97(16)
C55 C54 C53 121.6(2)
C55 C54 H54 119.2
C53 C54 H54 119.2
C56 C55 C54 120.1(2)
C56 C55 H55 120
C54 C55 H55 120
C57 C56 C55 119.7(2)
C57 C56 H56 120.2
C55 C56 H56 120.2
C56 C57 C58 120.3(2)
C56 C57 H57 119.8
C58 C57 H57 119.8
C57 C58 C53 121.4(2)
C57 C58 H58 119.3
C53 C58 H58 119.3
O131 In2 C101 103.92(8)
O131 In2 C102 108.77(9)
C101 In2 C102 136.38(9)
O131 In2 N111 85.41(6)
C101 In2 N111 105.90(8)
C102 In2 N111 104.77(8)
In2 C101 H10A 109.5
In2 C101 H10B 109.5
H10A C101 H10B 109.5
In2 C101 H10C 109.5
H10A C101 H10C 109.5
H10B C101 H10C 109.5
In2 C102 H10D 109.5
In2 C102 H10E 109.5
H10D C102 H10E 109.5
In2 C102 H10F 109.5
H10D C102 H10F 109.5
H10E C102 H10F 109.5
C134 N111 C112 117.56(18)
C134 N111 In2 123.27(14)
C112 N111 In2 119.13(13)
N111 C112 C117 110.36(18)
N111 C112 C113 111.70(19)
C117 C112 C113 108.87(18)
N111 C112 H112 108.6
C117 C112 H112 108.6
C113 C112 H112 108.6
C112 C113 C114 110.2(2)
C112 C113 H11A 109.6
C114 C113 H11A 109.6
C112 C113 H11B 109.6
C114 C113 H11B 109.6
H11A C113 H11B 108.1
N115 C114 C113 110.86(19)
N115 C114 H11C 109.5
C113 C114 H11C 109.5
N115 C114 H11D 109.5
C113 C114 H11D 109.5
H11C C114 H11D 108.1
C116 N115 C114 109.88(19)
C116 N115 C118 110.08(18)
C114 N115 C118 110.34(17)
N115 C116 C117 111.22(18)
N115 C116 H11E 109.4
C117 C116 H11E 109.4
N115 C116 H11F 109.4
C117 C116 H11F 109.4
H11E C116 H11F 108
C116 C117 C112 111.69(19)
C116 C117 H11G 109.3
C112 C117 H11G 109.3
C116 C117 H11H 109.3
C112 C117 H11H 109.3
H11G C117 H11H 107.9
N115 C118 C119 112.32(18)
N115 C118 H11I 109.1
C119 C118 H11I 109.1
N115 C118 H11J 109.1
C119 C118 H11J 109.1
H11I C118 H11J 107.9
C120 C119 C124 118.7(2)
C120 C119 C118 121.1(2)
C124 C119 C118 120.2(2)
C119 C120 C121 120.5(2)
C119 C120 H120 119.7
C121 C120 H120 119.7
C122 C121 C120 120.1(2)
C122 C121 H121 119.9
C120 C121 H121 119.9
C121 C122 C123 119.9(2)
C121 C122 H122 120
C123 C122 H122 120
C124 C123 C122 119.9(2)
C124 C123 H123 120
C122 C123 H123 120
C123 C124 C119 120.8(2)
C123 C124 H124 119.6
C119 C124 H124 119.6
C132 O131 In2 131.37(13)
O131 C132 C133 124.20(18)
O131 C132 C139 117.40(17)
C133 C132 C139 118.40(17)
C135 C133 C132 118.79(18)
C135 C133 C134 115.70(18)
C132 C133 C134 125.46(18)
N111 C134 C133 129.29(19)
N111 C134 H134 115.4
C133 C134 H134 115.4
C136 C135 C133 123.14(18)
C136 C135 H135 118.4
C133 C135 H135 118.4
C135 C136 C138 116.92(18)
C135 C136 C137 122.01(19)
C138 C136 C137 121.07(19)
C136 C137 H13C 109.5
C136 C137 H13D 109.5
H13C C137 H13D 109.5
C136 C137 H13E 109.5
H13C C137 H13E 109.5
H13D C137 H13E 109.5
C139 C138 C136 123.30(19)
C139 C138 H138 118.3
C136 C138 H138 118.3
C138 C139 C132 119.10(18)
C138 C139 Si2 123.61(15)
C132 C139 Si2 117.28(14)
C147 Si2 C139 109.69(9)
C147 Si2 C153 114.04(9)
C139 Si2 C153 111.68(9)
C147 Si2 C141 104.11(9)
C139 Si2 C141 110.75(9)
C153 Si2 C141 106.25(9)
C142 C141 C146 117.0(2)
C142 C141 Si2 121.84(16)
C146 C141 Si2 120.91(16)
C143 C142 C141 121.5(2)
C143 C142 H142 119.2
C141 C142 H142 119.2
C144 C143 C142 120.3(2)
C144 C143 H143 119.9
C142 C143 H143 119.9
C143 C144 C145 119.5(2)
C143 C144 H144 120.3
C145 C144 H144 120.3
C144 C145 C146 120.3(2)
C144 C145 H145 119.8
C146 C145 H145 119.8
C145 C146 C141 121.3(2)
C145 C146 H146 119.3
C141 C146 H146 119.3
C148 C147 C152 117.37(19)
C148 C147 Si2 121.29(15)
C152 C147 Si2 121.02(16)
C149 C148 C147 121.6(2)
C149 C148 H148 119.2
C147 C148 H148 119.2
C150 C149 C148 119.9(2)
C150 C149 H149 120
C148 C149 H149 120
C149 C150 C151 119.9(2)
C149 C150 H150 120.1
C151 C150 H150 120.1
C150 C151 C152 120.0(2)
C150 C151 H151 120
C152 C151 H151 120
C151 C152 C147 121.2(2)
C151 C152 H152 119.4
C147 C152 H152 119.4
C158 C153 C154 116.8(2)
C158 C153 Si2 121.00(16)
C154 C153 Si2 122.04(17)
C155 C154 C153 121.5(2)
C155 C154 H154 119.3
C153 C154 H154 119.3
C156 C155 C154 120.2(2)
C156 C155 H155 119.9
C154 C155 H155 119.9
C155 C156 C157 119.6(2)
C155 C156 H156 120.2
C157 C156 H156 120.2
C156 C157 C158 120.0(3)
C156 C157 H157 120
C158 C157 H157 120
C157 C158 C153 121.9(2)
C157 C158 H158 119
C153 C158 H158 119

loop_
_geom_bond_atom_site_label_1
_geom_bond_atom_site_label_2
_geom_bond_distance
In1 O31 2.1010(13)
In1 C1 2.139(2)
In1 C2 2.140(2)
In1 N11 2.2685(16)
C1 H1A 0.98
C1 H1B 0.98
C1 H1C 0.98
C2 H2A 0.98
C2 H2B 0.98
C2 H2C 0.98
N11 C34 1.288(2)
N11 C12 1.478(2)
C12 C13 1.522(3)
C12 C17 1.526(3)
C12 H12 1
C13 C14 1.520(3)
C13 H13A 0.99
C13 H13B 0.99
C14 N15 1.455(2)
C14 H14A 0.99
C14 H14B 0.99
N15 C16 1.459(3)
N15 C18 1.466(2)
C16 C17 1.522(3)
C16 H16A 0.99
C16 H16B 0.99
C17 H17A 0.99
C17 H17B 0.99
C18 C19 1.510(3)
C18 H18A 0.99
C18 H18B 0.99
C19 C20 1.387(3)
C19 C24 1.391(3)
C20 C21 1.385(3)
C20 H20 0.95
C21 C22 1.377(3)
C21 H21 0.95
C22 C23 1.382(3)
C22 H22 0.95
C23 C24 1.383(3)
C23 H23 0.95
C24 H24 0.95
O31 C32 1.304(2)
C32 C33 1.424(3)
C32 C39 1.425(3)
C33 C35 1.411(3)
C33 C34 1.452(3)
C34 H34 0.95
C35 C36 1.380(3)
C35 H35 0.95
C36 C38 1.406(3)
C36 C37 1.511(3)
C37 H37A 0.98
C37 H37B 0.98
C37 H37C 0.98
C38 C39 1.388(3)
C38 H38 0.95
C39 Si1 1.8759(19)
Si1 C47 1.876(2)
Si1 C41 1.881(2)
Si1 C53 1.888(2)
C41 C42 1.394(3)
C41 C46 1.398(3)
C42 C43 1.386(3)
C42 H42 0.95
C43 C44 1.376(3)
C43 H43 0.95
C44 C45 1.374(3)
C44 H44 0.95
C45 C46 1.390(3)
C45 H45 0.95
C46 H46 0.95
C47 C48 1.391(3)
C47 C52 1.397(3)
C48 C49 1.391(3)
C48 H48 0.95
C49 C50 1.378(3)
C49 H49 0.95
C50 C51 1.373(4)
C50 H50 0.95
C51 C52 1.386(3)
C51 H51 0.95
C52 H52 0.95
C53 C54 1.397(3)
C53 C58 1.403(3)
C54 C55 1.391(3)
C54 H54 0.95
C55 C56 1.380(4)
C55 H55 0.95
C56 C57 1.376(4)
C56 H56 0.95
C57 C58 1.390(3)
C57 H57 0.95
C58 H58 0.95
In2 O131 2.1141(14)
In2 C101 2.141(2)
In2 C102 2.143(2)
In2 N111 2.2844(17)
C101 H10A 0.98
C101 H10B 0.98
C101 H10C 0.98
C102 H10D 0.98
C102 H10E 0.98
C102 H10F 0.98
N111 C134 1.289(2)
N111 C112 1.475(3)
C112 C117 1.518(3)
C112 C113 1.522(3)
C112 H112 1
C113 C114 1.524(3)
C113 H11A 0.99
C113 H11B 0.99
C114 N115 1.457(3)
C114 H11C 0.99
C114 H11D 0.99
N115 C116 1.456(3)
N115 C118 1.470(3)
C116 C117 1.514(3)
C116 H11E 0.99
C116 H11F 0.99
C117 H11G 0.99
C117 H11H 0.99
C118 C119 1.504(3)
C118 H11I 0.99
C118 H11J 0.99
C119 C120 1.385(3)
C119 C124 1.389(3)
C120 C121 1.386(3)
C120 H120 0.95
C121 C122 1.377(3)
C121 H121 0.95
C122 C123 1.382(4)
C122 H122 0.95
C123 C124 1.379(3)
C123 H123 0.95
C124 H124 0.95
O131 C132 1.308(2)
C132 C133 1.425(3)
C132 C139 1.426(3)
C133 C135 1.412(3)
C133 C134 1.441(3)
C134 H134 0.95
C135 C136 1.375(3)
C135 H135 0.95
C136 C138 1.401(3)
C136 C137 1.508(3)
C137 H13C 0.98
C137 H13D 0.98
C137 H13E 0.98
C138 C139 1.389(3)
C138 H138 0.95
C139 Si2 1.875(2)
Si2 C147 1.874(2)
Si2 C153 1.876(2)
Si2 C141 1.888(2)
C141 C142 1.396(3)
C141 C146 1.400(3)
C142 C143 1.392(3)
C142 H142 0.95
C143 C144 1.376(4)
C143 H143 0.95
C144 C145 1.381(4)
C144 H144 0.95
C145 C146 1.390(3)
C145 H145 0.95
C146 H146 0.95
C147 C148 1.392(3)
C147 C152 1.402(3)
C148 C149 1.389(3)
C148 H148 0.95
C149 C150 1.379(3)
C149 H149 0.95
C150 C151 1.385(3)
C150 H150 0.95
C151 C152 1.386(3)
C151 H151 0.95
C152 H152 0.95
C153 C158 1.393(3)
C153 C154 1.397(3)
C154 C155 1.393(3)
C154 H154 0.95
C155 C156 1.372(4)
C155 H155 0.95
C156 C157 1.382(4)
C156 H156 0.95
C157 C158 1.384(3)
C157 H157 0.95
C158 H158 0.95

loop_
_geom_torsion_atom_site_label_1
_geom_torsion_atom_site_label_2
_geom_torsion_atom_site_label_3
_geom_torsion_atom_site_label_4
_geom_torsion
O31 In1 N11 C34 0.81(16)
C1 In1 N11 C34 -101.51(17)
C2 In1 N11 C34 101.15(17)
O31 In1 N11 C12 -174.78(14)
C1 In1 N11 C12 82.90(14)
C2 In1 N11 C12 -74.43(15)
C34 N11 C12 C13 -98.7(2)
In1 N11 C12 C13 77.19(17)
C34 N11 C12 C17 139.59(18)
In1 N11 C12 C17 -44.52(19)
N11 C12 C13 C14 -174.08(16)
C17 C12 C13 C14 -52.0(2)
C12 C13 C14 N15 58.3(2)
C13 C14 N15 C16 -63.3(2)
C13 C14 N15 C18 173.98(16)
C14 N15 C16 C17 62.6(2)
C18 N15 C16 C17 -175.05(17)
N15 C16 C17 C12 -57.5(2)
N11 C12 C17 C16 173.66(16)
C13 C12 C17 C16 52.0(2)
C14 N15 C18 C19 -67.2(2)
C16 N15 C18 C19 171.12(17)
N15 C18 C19 C20 112.3(2)
N15 C18 C19 C24 -68.0(2)
C24 C19 C20 C21 -0.7(3)
C18 C19 C20 C21 178.9(2)
C19 C20 C21 C22 0.3(4)
C20 C21 C22 C23 -0.2(4)
C21 C22 C23 C24 0.6(4)
C22 C23 C24 C19 -1.0(3)
C20 C19 C24 C23 1.1(3)
C18 C19 C24 C23 -178.60(19)
C1 In1 O31 C32 107.22(18)
C2 In1 O31 C32 -101.80(18)
N11 In1 O31 C32 2.61(17)
In1 O31 C32 C33 -6.1(3)
In1 O31 C32 C39 174.21(13)
O31 C32 C33 C35 -177.30(18)
C39 C32 C33 C35 2.4(3)
O31 C32 C33 C34 6.0(3)
C39 C32 C33 C34 -174.35(18)
C12 N11 C34 C33 174.80(18)
In1 N11 C34 C33 -0.8(3)
C35 C33 C34 N11 -179.19(19)
C32 C33 C34 N11 -2.4(3)
C32 C33 C35 C36 -0.3(3)
C34 C33 C35 C36 176.72(18)
C33 C35 C36 C38 -1.5(3)
C33 C35 C36 C37 -177.42(19)
C35 C36 C38 C39 1.1(3)
C37 C36 C38 C39 177.09(19)
C36 C38 C39 C32 0.9(3)
C36 C38 C39 Si1 -176.17(15)
O31 C32 C39 C38 177.01(17)
C33 C32 C39 C38 -2.7(3)
O31 C32 C39 Si1 -5.6(2)
C33 C32 C39 Si1 174.76(14)
C38 C39 Si1 C47 -114.80(18)
C32 C39 Si1 C47 67.99(16)
C38 C39 Si1 C41 121.63(17)
C32 C39 Si1 C41 -55.59(16)
C38 C39 Si1 C53 3.6(2)
C32 C39 Si1 C53 -173.66(14)
C39 Si1 C41 C42 -43.54(19)
C47 Si1 C41 C42 -167.26(17)
C53 Si1 C41 C42 75.95(18)
C39 Si1 C41 C46 138.92(16)
C47 Si1 C41 C46 15.20(19)
C53 Si1 C41 C46 -101.58(17)
C46 C41 C42 C43 1.6(3)
Si1 C41 C42 C43 -176.13(18)
C41 C42 C43 C44 -0.4(4)
C42 C43 C44 C45 -1.1(4)
C43 C44 C45 C46 1.3(3)
C44 C45 C46 C41 0.0(3)
C42 C41 C46 C45 -1.4(3)
Si1 C41 C46 C45 176.27(16)
C39 Si1 C47 C48 -2.3(2)
C41 Si1 C47 C48 120.40(19)
C53 Si1 C47 C48 -122.43(19)
C39 Si1 C47 C52 177.89(16)
C41 Si1 C47 C52 -59.39(19)
C53 Si1 C47 C52 57.79(19)
C52 C47 C48 C49 1.1(3)
Si1 C47 C48 C49 -178.7(2)
C47 C48 C49 C50 -0.3(4)
C48 C49 C50 C51 -0.3(4)
C49 C50 C51 C52 0.2(4)
C50 C51 C52 C47 0.6(3)
C48 C47 C52 C51 -1.2(3)
Si1 C47 C52 C51 178.59(17)
C39 Si1 C53 C54 101.36(17)
C47 Si1 C53 C54 -137.55(17)
C41 Si1 C53 C54 -18.02(19)
C39 Si1 C53 C58 -80.52(18)
C47 Si1 C53 C58 40.57(18)
C41 Si1 C53 C58 160.10(16)
C58 C53 C54 C55 -0.2(3)
Si1 C53 C54 C55 177.99(17)
C53 C54 C55 C56 -0.1(3)
C54 C55 C56 C57 0.5(3)
C55 C56 C57 C58 -0.5(3)
C56 C57 C58 C53 0.2(3)
C54 C53 C58 C57 0.1(3)
Si1 C53 C58 C57 -178.12(16)
O131 In2 N111 C134 -0.23(17)
C101 In2 N111 C134 102.95(17)
C102 In2 N111 C134 -108.45(18)
O131 In2 N111 C112 -178.02(15)
C101 In2 N111 C112 -74.84(16)
C102 In2 N111 C112 73.76(17)
C134 N111 C112 C117 -127.2(2)
In2 N111 C112 C117 50.7(2)
C134 N111 C112 C113 111.6(2)
In2 N111 C112 C113 -70.5(2)
N111 C112 C113 C114 176.4(2)
C117 C112 C113 C114 54.3(3)
C112 C113 C114 N115 -59.2(3)
C113 C114 N115 C116 61.1(3)
C113 C114 N115 C118 -177.3(2)
C114 N115 C116 C117 -59.6(3)
C118 N115 C116 C117 178.66(19)
N115 C116 C117 C112 56.8(3)
N111 C112 C117 C116 -176.40(18)
C113 C112 C117 C116 -53.5(3)
C116 N115 C118 C119 -65.1(2)
C114 N115 C118 C119 173.5(2)
N115 C118 C119 C120 108.5(2)
N115 C118 C119 C124 -70.4(3)
C124 C119 C120 C121 0.0(3)
C118 C119 C120 C121 -178.9(2)
C119 C120 C121 C122 -0.2(3)
C120 C121 C122 C123 0.1(4)
C121 C122 C123 C124 0.1(4)
C122 C123 C124 C119 -0.3(4)
C120 C119 C124 C123 0.2(3)
C118 C119 C124 C123 179.2(2)
C101 In2 O131 C132 -96.95(18)
C102 In2 O131 C132 112.37(18)
N111 In2 O131 C132 8.32(17)
In2 O131 C132 C133 -13.8(3)
In2 O131 C132 C139 166.77(13)
O131 C132 C133 C135 -173.12(18)
C139 C132 C133 C135 6.3(3)
O131 C132 C133 C134 9.4(3)
C139 C132 C133 C134 -171.14(19)
C112 N111 C134 C133 175.2(2)
In2 N111 C134 C133 -2.6(3)
C135 C133 C134 N111 -178.4(2)
C132 C133 C134 N111 -0.9(4)
C132 C133 C135 C136 -2.1(3)
C134 C133 C135 C136 175.58(19)
C133 C135 C136 C138 -2.6(3)
C133 C135 C136 C137 178.1(2)
C135 C136 C138 C139 3.0(3)
C137 C136 C138 C139 -177.56(19)
C136 C138 C139 C132 1.2(3)
C136 C138 C139 Si2 -179.93(16)
O131 C132 C139 C138 173.58(18)
C133 C132 C139 C138 -5.9(3)
O131 C132 C139 Si2 -5.4(2)
C133 C132 C139 Si2 175.18(14)
C138 C139 Si2 C147 -104.98(17)
C132 C139 Si2 C147 73.92(17)
C138 C139 Si2 C153 127.59(17)
C132 C139 Si2 C153 -53.52(17)
C138 C139 Si2 C141 9.4(2)
C132 C139 Si2 C141 -171.72(15)
C147 Si2 C141 C142 -124.03(17)
C139 Si2 C141 C142 118.15(17)
C153 Si2 C141 C142 -3.31(19)
C147 Si2 C141 C146 50.16(19)
C139 Si2 C141 C146 -67.66(19)
C153 Si2 C141 C146 170.88(17)
C146 C141 C142 C143 -0.8(3)
Si2 C141 C142 C143 173.60(17)
C141 C142 C143 C144 0.5(3)
C142 C143 C144 C145 0.9(4)
C143 C144 C145 C146 -1.9(4)
C144 C145 C146 C141 1.6(3)
C142 C141 C146 C145 -0.2(3)
Si2 C141 C146 C145 -174.68(17)
C139 Si2 C147 C148 -8.31(18)
C153 Si2 C147 C148 117.79(16)
C141 Si2 C147 C148 -126.86(16)
C139 Si2 C147 C152 165.07(16)
C153 Si2 C147 C152 -68.83(19)
C141 Si2 C147 C152 46.52(19)
C152 C147 C148 C149 -0.6(3)
Si2 C147 C148 C149 173.00(16)
C147 C148 C149 C150 1.2(3)
C148 C149 C150 C151 -0.7(3)
C149 C150 C151 C152 -0.4(3)
C150 C151 C152 C147 1.1(3)
C148 C147 C152 C151 -0.6(3)
Si2 C147 C152 C151 -174.19(17)
C147 Si2 C153 C158 -152.97(17)
C139 Si2 C153 C158 -27.9(2)
C141 Si2 C153 C158 92.95(19)
C147 Si2 C153 C154 32.0(2)
C139 Si2 C153 C154 157.08(17)
C141 Si2 C153 C154 -82.06(19)
C158 C153 C154 C155 -0.1(3)
Si2 C153 C154 C155 175.09(18)
C153 C154 C155 C156 -0.4(4)
C154 C155 C156 C157 0.6(4)
C155 C156 C157 C158 -0.3(4)
C156 C157 C158 C153 -0.3(4)
C154 C153 C158 C157 0.5(3)
Si2 C153 C158 C157 -174.8(2)
